data_1551259
loop_
_publ_author_name
'May, N\'ora V.'
'G\'al, G. Tam\'as'
'Szentendrei, Zsolt'
'Korecz, L\'aszl\'o'
'May, Zolt\'an'
'Ferlin, Maria Grazia'
'Dean, Annalisa'
'Bombicz, Petra'
'Di Marco, Valerio B.'

_publ_section_title
;
 Relationship between solid state structure and solution stability of
 copper(ii)--hydroxypyridinecarboxylate complexes
;
_journal_issue 27
_journal_name_full 'New Journal of Chemistry'
_journal_page_first 10699
_journal_paper_doi 10.1039/C9NJ01469A
_journal_volume 43
_journal_year 2019
_chemical_formula_moiety 'C36 H40 Cu2 N4 O12, 6(H2 O), 6(H1.5 O)'
_chemical_formula_sum 'C36 H61 Cu2 N4 O24'
_chemical_formula_weight 1060.99
_chemical_name_systematic "'bis(\m2-3-hydroxy-1,2,6-trimethyl-4-pyridinecarboxylato)-di-copper(II) hexahydrate'"
_space_group_crystal_system triclinic
_space_group_IT_number 2
_space_group_name_Hall '-P 1'
_space_group_name_H-M_alt 'P -1'
_symmetry_space_group_name_Hall '-P 1'
_symmetry_space_group_name_H-M 'P -1'
_atom_sites_solution_hydrogens mixed
_atom_sites_solution_primary difmap
_atom_sites_solution_secondary difmap
_audit_creation_method SHELXL-2014/7
_audit_update_record
;
2019-05-15 deposited with the CCDC.    2019-06-05 downloaded from the CCDC.
;
_cell_angle_alpha 98.4870(10)
_cell_angle_beta 102.3390(10)
_cell_angle_gamma 106.5450(10)
_cell_formula_units_Z 1
_cell_length_a 9.4860(4)
_cell_length_b 11.1725(5)
_cell_length_c 12.3239(5)
_cell_measurement_reflns_used 34233
_cell_measurement_temperature 293(2)
_cell_measurement_theta_max 27.50
_cell_measurement_theta_min 3.15
_cell_volume 1192.43(9)
_computing_cell_refinement 'CrystalClear (Rigaku/MSC Inc., 2005)'
_computing_data_collection 'CrystalClear (Rigaku/MSC Inc., 2005)'
_computing_data_reduction 'CrystalClear (Rigaku/MSC Inc., 2005)'
_computing_molecular_graphics 'Mercury (Macrae, 2006)'
_computing_publication_material 'Spek, A.L. (2015). Acta Cryst. C71, 9-18.'
_computing_structure_refinement 'SHELXL-2014/7 (Sheldrick, 2014)'
_computing_structure_solution 'Sir2014 (Burla, 2015)'
_diffrn_ambient_temperature 293(2)
_diffrn_detector_area_resol_mean 10.0000
_diffrn_measured_fraction_theta_full 0.998
_diffrn_measured_fraction_theta_max 0.996
_diffrn_measurement_details
;
 scan:  N=1,PHI=0.0,CHI=40.0,OMEGA=20.0,225.0,5.0,COUPLE=0.00                  
 scan:  N=2,PHI=0.0,CHI=0.0,OMEGA=20.0,200.0,5.0,COUPLE=0.00                   
 scan:  N=3,PHI=180.0,CHI=40.0,OMEGA=85.0,215.0,5.0,COUPLE=0.00                
 scan:  N=4,PHI=90.0,CHI=0.0,OMEGA=20.0,200.0,5.0,COUPLE=0.00                  
 scan:  N=5,PHI=90.0,CHI=40.0,OMEGA=20.0,200.0,5.0,COUPLE=0.00                 
 Orientation Matrix:
    UB11 -0.0534 UB12  0.0116 UB13 -0.0750
    UB21  0.0495 UB22  0.0949 UB23  0.0265
    UB31  0.0879 UB32 -0.0057 UB33 -0.0306
    Matrix type: 'd*Trek'
;
_diffrn_measurement_device_type 'Rigaku RAXIS-RAPID II.'
_diffrn_measurement_method dtprofit.ref
_diffrn_radiation_detector RX
_diffrn_radiation_monochromator 'Graphite Monochromator'
_diffrn_radiation_source 'Sealed Tube'
_diffrn_radiation_type MoK\a
_diffrn_radiation_wavelength 0.71073
_diffrn_reflns_av_R_equivalents 0.0343
_diffrn_reflns_av_unetI/netI 0.0196
_diffrn_reflns_Laue_measured_fraction_full 0.998
_diffrn_reflns_Laue_measured_fraction_max 0.996
_diffrn_reflns_limit_h_max 12
_diffrn_reflns_limit_h_min -12
_diffrn_reflns_limit_k_max 14
_diffrn_reflns_limit_k_min -14
_diffrn_reflns_limit_l_max 15
_diffrn_reflns_limit_l_min -15
_diffrn_reflns_number 45048
_diffrn_reflns_point_group_measured_fraction_full 0.998
_diffrn_reflns_point_group_measured_fraction_max 0.996
_diffrn_reflns_theta_full 25.242
_diffrn_reflns_theta_max 27.481
_diffrn_reflns_theta_min 3.151
_diffrn_source_current 40.0000
_diffrn_source_power 2.0000
_diffrn_source_voltage 50.0000
_exptl_absorpt_coefficient_mu 0.979
_exptl_absorpt_correction_T_max 1.0000
_exptl_absorpt_correction_T_min 0.6796
_exptl_absorpt_correction_type multi-scan
_exptl_absorpt_process_details
;
 T.Higashi, Empirical Absorption Correction, 2001
;
_exptl_crystal_colour Green
_exptl_crystal_density_diffrn 1.477
_exptl_crystal_description Block
_exptl_crystal_F_000 555
_exptl_crystal_size_max 0.50
_exptl_crystal_size_mid 0.35
_exptl_crystal_size_min 0.10
_refine_diff_density_max 0.432
_refine_diff_density_min -0.365
_refine_diff_density_rms 0.084
_refine_ls_extinction_method none
_refine_ls_goodness_of_fit_ref 1.109
_refine_ls_hydrogen_treatment mixed
_refine_ls_matrix_type full
_refine_ls_number_parameters 330
_refine_ls_number_reflns 5432
_refine_ls_number_restraints 9
_refine_ls_restrained_S_all 1.108
_refine_ls_R_factor_all 0.0442
_refine_ls_R_factor_gt 0.0377
_refine_ls_shift/su_max 0.000
_refine_ls_shift/su_mean 0.000
_refine_ls_structure_factor_coef Fsqd
_refine_ls_weighting_details 'w=1/[\s^2^(Fo^2^)+(0.0613P)^2^+0.2694P] where P=(Fo^2^+2Fc^2^)/3'
_refine_ls_weighting_scheme calc
_refine_ls_wR_factor_gt 0.1021
_refine_ls_wR_factor_ref 0.1064
_reflns_Friedel_coverage 0.000
_reflns_number_gt 4653
_reflns_number_total 5432
_reflns_threshold_expression 'I > 2\s(I)'
_cod_data_source_file c9nj01469a2.cif
_cod_data_source_block 2
_cod_depositor_comments
;
The following automatic conversions were performed:

'_exptl_absorpt_correction_type' value 'Multi-scan' changed to
'multi-scan' according to
/home/data/users/saulius/crontab/automatic-downloads/rss-feeds/RSC/lib/dictionaries/cif_core.dic
dictionary named 'cif_core.dic' version 2.4.2 from 2011-04-26.

Automatic conversion script
Id: cif_fix_values 4973 2017-02-22 13:04:09Z antanas 

 Adding full bibliography for 1551256--1551260.cif.
;
_cod_database_code 1551259
_shelx_shelxl_version_number 2014/7
_shelx_space_group_comment
;
The symmetry employed for this shelxl refinement is uniquely defined
by the following loop, which should always be used as a source of
symmetry information in preference to the above space-group names.
They are only intended as comments.
;
_shelx_estimated_absorpt_t_min 0.640
_shelx_estimated_absorpt_t_max 0.908

loop_
_space_group_symop_operation_xyz
'x, y, z'
'-x, -y, -z'

loop_
_atom_site_label
_atom_site_type_symbol
_atom_site_fract_x
_atom_site_fract_y
_atom_site_fract_z
_atom_site_U_iso_or_equiv
_atom_site_adp_type
_atom_site_occupancy
_atom_site_site_symmetry_order
_atom_site_calc_flag
_atom_site_refinement_flags_posn
_atom_site_refinement_flags_adp
_atom_site_refinement_flags_occupancy
Cu1 Cu 0.13405(3) 0.04466(2) 0.11781(2) 0.03754(10) Uani 1 1 d . . .
O3 O 0.09492(16) -0.08437(13) -0.01531(13) 0.0430(3) Uani 1 1 d . . .
O2 O 0.28100(17) 0.16716(13) 0.06912(13) 0.0447(3) Uani 1 1 d . . .
O1 O 0.4501(2) 0.23672(16) -0.02358(18) 0.0727(6) Uani 1 1 d . . .
O13 O 0.0382(2) -0.08921(13) 0.18513(14) 0.0524(4) Uani 1 1 d . . .
O12 O 0.16550(16) 0.17277(13) 0.25220(12) 0.0422(3) Uani 1 1 d . . .
O11 O 0.12543(19) 0.25910(14) 0.41032(14) 0.0537(4) Uani 1 1 d . . .
O4 O 0.3957(3) 0.43049(16) 0.18416(18) 0.0752(6) Uani 1 1 d . . .
H4O H 0.3637 0.3540 0.1508 0.090 Uiso 1 1 d R U .
H4W H 0.3821 0.4349 0.2489 0.090 Uiso 1 1 d R U .
O5 O 0.2992(2) 0.5974(2) 0.0641(2) 0.0897(7) Uani 1 1 d . . .
H5W H 0.3305 0.5489 0.1010 0.108 Uiso 1 1 d R U .
H5O H 0.3694 0.6403 0.0409 0.108 Uiso 1 1 d R U .
O7 O 0.2740(3) 0.6995(2) 0.4181(2) 0.0832(6) Uani 1 1 d D . .
O8 O 0.3659(2) 0.4794(2) 0.4136(2) 0.0758(6) Uani 1 1 d D . .
O6 O 0.2696(3) 0.7881(2) 0.2200(2) 0.0928(7) Uani 1 1 d . . .
H6W H 0.1910 0.8058 0.1950 0.111 Uiso 1 1 d R U .
H6O H 0.2468 0.7100 0.1883 0.111 Uiso 0.5 1 d R U P
N1 N 0.2739(2) -0.22244(16) -0.20370(14) 0.0415(4) Uani 1 1 d . . .
N12 N -0.24517(19) -0.17706(16) 0.33377(15) 0.0428(4) Uani 1 1 d . . .
C2 C 0.1784(2) -0.21212(19) -0.13739(17) 0.0392(4) Uani 1 1 d . . .
C3 C 0.1953(2) -0.08981(18) -0.07295(16) 0.0351(4) Uani 1 1 d . . .
C4 C 0.3162(2) 0.01596(18) -0.07569(16) 0.0356(4) Uani 1 1 d . . .
C5 C 0.4073(2) -0.0014(2) -0.14738(16) 0.0389(4) Uani 1 1 d . . .
H5 H 0.4851 0.0692 -0.1515 0.047 Uiso 1 1 calc R U .
C6 C 0.3861(2) -0.1195(2) -0.21240(17) 0.0425(4) Uani 1 1 d . . .
C7 C 0.3518(2) 0.14955(19) -0.00627(18) 0.0409(4) Uani 1 1 d . . .
C8 C 0.2588(4) -0.3509(2) -0.2661(3) 0.0666(7) Uani 1 1 d . . .
H8A H 0.3419 -0.3767 -0.2299 0.100 Uiso 1 1 calc R U .
H8B H 0.2609 -0.3483 -0.3433 0.100 Uiso 1 1 calc R U .
H8C H 0.1638 -0.4111 -0.2658 0.100 Uiso 1 1 calc R U .
C9 C 0.0553(3) -0.3279(2) -0.1321(2) 0.0532(5) Uani 1 1 d . . .
H9A H -0.0120 -0.3673 -0.2071 0.080 Uiso 1 1 calc R U .
H9B H -0.0015 -0.3031 -0.0823 0.080 Uiso 1 1 calc R U .
H9C H 0.1004 -0.3878 -0.1037 0.080 Uiso 1 1 calc R U .
C10 C 0.4825(3) -0.1366(3) -0.2927(2) 0.0584(6) Uani 1 1 d . . .
C12 C -0.1552(3) -0.18618(19) 0.26379(18) 0.0428(5) Uani 1 1 d . . .
C13 C -0.0408(2) -0.07429(18) 0.25712(17) 0.0386(4) Uani 1 1 d . . .
C14 C -0.0235(2) 0.04321(17) 0.32751(16) 0.0346(4) Uani 1 1 d . . .
C15 C -0.1196(2) 0.04445(19) 0.39851(17) 0.0386(4) Uani 1 1 d . . .
H15 H -0.1074 0.1217 0.4459 0.046 Uiso 1 1 calc R U .
C16 C -0.2313(2) -0.0634(2) 0.40149(18) 0.0427(4) Uani 1 1 d . . .
C17 C 0.0965(2) 0.16614(18) 0.33001(17) 0.0368(4) Uani 1 1 d . . .
C18 C -0.3664(3) -0.2952(2) 0.3356(3) 0.0630(7) Uani 1 1 d . . .
H18A H -0.4463 -0.3208 0.2658 0.094 Uiso 1 1 calc R U .
H18B H -0.4075 -0.2784 0.3987 0.094 Uiso 1 1 calc R U .
H18C H -0.3234 -0.3626 0.3434 0.094 Uiso 1 1 calc R U .
C19 C -0.3361(3) -0.0585(3) 0.4765(2) 0.0592(6) Uani 1 1 d . . .
H19A H -0.4396 -0.0854 0.4302 0.089 Uiso 1 1 calc R U .
H19B H -0.3089 0.0275 0.5196 0.089 Uiso 1 1 calc R U .
H19C H -0.3268 -0.1145 0.5278 0.089 Uiso 1 1 calc R U .
C20 C -0.1742(4) -0.3124(2) 0.1907(2) 0.0636(7) Uani 1 1 d . . .
H20A H -0.1306 -0.3620 0.2367 0.095 Uiso 1 1 calc R U .
H20B H -0.1232 -0.2982 0.1320 0.095 Uiso 1 1 calc R U .
H20C H -0.2809 -0.3579 0.1566 0.095 Uiso 1 1 calc R U .
O9 O 0.0119(3) -0.6017(2) -0.4494(2) 0.0804(6) Uani 1 1 d D . .
H7O H 0.268(5) 0.709(7) 0.351(2) 0.097 Uiso 0.5 1 d D U P
H7W H 0.1849(19) 0.666(3) 0.421(3) 0.097 Uiso 1 1 d D U .
H8W H 0.299(3) 0.4152(19) 0.420(3) 0.097 Uiso 1 1 d D U .
H8O H 0.350(4) 0.5436(19) 0.445(3) 0.097 Uiso 1 1 d D U .
H9O H -0.007(10) -0.553(5) -0.492(4) 0.097 Uiso 0.5 1 d D U P
H9W H 0.031(4) -0.658(3) -0.490(3) 0.097 Uiso 1 1 d D U .
H10A H 0.421(4) -0.171(3) -0.367(3) 0.097 Uiso 1 1 d . U .
H10C H 0.559(4) -0.051(4) -0.284(3) 0.097 Uiso 1 1 d . U .
H10B H 0.537(4) -0.197(4) -0.275(3) 0.097 Uiso 1 1 d . U .

loop_
_atom_site_aniso_label
_atom_site_aniso_U_11
_atom_site_aniso_U_22
_atom_site_aniso_U_33
_atom_site_aniso_U_23
_atom_site_aniso_U_13
_atom_site_aniso_U_12
Cu1 0.04196(16) 0.03007(13) 0.03963(15) 0.00593(9) 0.01497(11) 0.00832(10)
O3 0.0430(8) 0.0348(7) 0.0477(8) 0.0015(6) 0.0197(6) 0.0059(6)
O2 0.0530(8) 0.0310(7) 0.0479(8) 0.0028(6) 0.0228(7) 0.0067(6)
O1 0.0872(13) 0.0392(9) 0.0915(14) 0.0079(9) 0.0569(12) -0.0003(9)
O13 0.0804(11) 0.0311(7) 0.0571(9) 0.0135(6) 0.0383(9) 0.0192(7)
O12 0.0444(8) 0.0348(7) 0.0422(8) 0.0037(6) 0.0169(6) 0.0038(6)
O11 0.0606(10) 0.0369(8) 0.0539(9) -0.0049(7) 0.0266(8) 0.0006(7)
O4 0.1010(15) 0.0376(9) 0.0752(12) 0.0031(8) 0.0242(11) 0.0096(9)
O5 0.0677(13) 0.0898(16) 0.122(2) 0.0528(15) 0.0309(13) 0.0225(11)
O7 0.0780(14) 0.0790(15) 0.0862(15) 0.0158(13) 0.0229(12) 0.0169(12)
O8 0.0640(12) 0.0545(11) 0.0962(15) 0.0252(11) 0.0150(11) 0.0009(9)
O6 0.0867(16) 0.0878(16) 0.126(2) 0.0468(15) 0.0378(15) 0.0431(13)
N1 0.0455(9) 0.0408(9) 0.0380(9) 0.0019(7) 0.0060(7) 0.0212(7)
N12 0.0387(9) 0.0370(9) 0.0463(10) 0.0150(7) 0.0058(7) 0.0041(7)
C2 0.0423(10) 0.0361(10) 0.0377(10) 0.0075(8) 0.0054(8) 0.0152(8)
C3 0.0377(9) 0.0344(9) 0.0332(9) 0.0079(7) 0.0081(8) 0.0125(7)
C4 0.0381(10) 0.0360(9) 0.0336(9) 0.0086(7) 0.0081(8) 0.0141(8)
C5 0.0355(9) 0.0441(10) 0.0363(10) 0.0104(8) 0.0081(8) 0.0124(8)
C6 0.0411(10) 0.0544(12) 0.0345(10) 0.0075(8) 0.0082(8) 0.0221(9)
C7 0.0439(11) 0.0346(10) 0.0429(11) 0.0088(8) 0.0139(9) 0.0092(8)
C8 0.0797(18) 0.0476(14) 0.0722(17) -0.0051(12) 0.0244(14) 0.0266(13)
C9 0.0619(14) 0.0330(10) 0.0601(14) 0.0073(9) 0.0150(11) 0.0112(10)
C10 0.0546(14) 0.0768(18) 0.0475(13) 0.0029(12) 0.0177(11) 0.0296(13)
C12 0.0504(11) 0.0320(9) 0.0411(11) 0.0116(8) 0.0059(9) 0.0092(8)
C13 0.0477(11) 0.0311(9) 0.0366(10) 0.0118(7) 0.0100(8) 0.0109(8)
C14 0.0345(9) 0.0323(9) 0.0340(9) 0.0093(7) 0.0051(7) 0.0086(7)
C15 0.0368(10) 0.0362(9) 0.0404(10) 0.0084(8) 0.0085(8) 0.0098(8)
C16 0.0368(10) 0.0453(11) 0.0463(11) 0.0158(9) 0.0097(8) 0.0120(8)
C17 0.0375(9) 0.0312(9) 0.0384(10) 0.0050(7) 0.0081(8) 0.0089(7)
C18 0.0553(14) 0.0434(13) 0.0774(18) 0.0162(12) 0.0167(13) -0.0039(10)
C19 0.0482(13) 0.0655(15) 0.0731(17) 0.0247(13) 0.0307(12) 0.0173(11)
C20 0.0867(19) 0.0308(11) 0.0667(16) 0.0084(10) 0.0216(14) 0.0096(11)
O9 0.0911(15) 0.0671(13) 0.0853(15) 0.0000(11) 0.0389(13) 0.0264(12)

loop_
_atom_type_symbol
_atom_type_description
_atom_type_scat_dispersion_real
_atom_type_scat_dispersion_imag
_atom_type_scat_source
C C 0.0033 0.0016 'International Tables Vol C Tables 4.2.6.8 and 6.1.1.4'
H H 0.0000 0.0000 'International Tables Vol C Tables 4.2.6.8 and 6.1.1.4'
N N 0.0061 0.0033 'International Tables Vol C Tables 4.2.6.8 and 6.1.1.4'
O O 0.0106 0.0060 'International Tables Vol C Tables 4.2.6.8 and 6.1.1.4'
Cu Cu 0.3201 1.2651 'International Tables Vol C Tables 4.2.6.8 and 6.1.1.4'

loop_
_geom_angle_atom_site_label_1
_geom_angle_atom_site_label_2
_geom_angle_atom_site_label_3
_geom_angle
O3 Cu1 O13 87.45(6)
O3 Cu1 O2 92.25(6)
O13 Cu1 O2 163.57(7)
O3 Cu1 O12 177.82(6)
O13 Cu1 O12 91.26(6)
O2 Cu1 O12 89.48(6)
C3 O3 Cu1 123.84(12)
C7 O2 Cu1 129.76(13)
C13 O13 Cu1 123.48(12)
C17 O12 Cu1 129.06(12)
H4O O4 H4W 108.1
H5W O5 H5O 109.5
H7O O7 H7W 106(2)
H8W O8 H8O 106(2)
H6W O6 H6O 103.9
C2 N1 C6 122.70(17)
C2 N1 C8 118.8(2)
C6 N1 C8 118.47(19)
C12 N12 C16 122.63(17)
C12 N12 C18 118.60(19)
C16 N12 C18 118.75(19)
N1 C2 C3 119.62(18)
N1 C2 C9 120.66(18)
C3 C2 C9 119.72(19)
O3 C3 C4 124.68(17)
O3 C3 C2 117.05(17)
C4 C3 C2 118.27(18)
C5 C4 C3 118.79(17)
C5 C4 C7 117.69(17)
C3 C4 C7 123.51(17)
C6 C5 C4 122.16(19)
C6 C5 H5 118.9
C4 C5 H5 118.9
N1 C6 C5 118.27(18)
N1 C6 C10 120.0(2)
C5 C6 C10 121.7(2)
O1 C7 O2 122.54(19)
O1 C7 C4 117.91(19)
O2 C7 C4 119.54(17)
N1 C8 H8A 109.5
N1 C8 H8B 109.5
H8A C8 H8B 109.5
N1 C8 H8C 109.5
H8A C8 H8C 109.5
H8B C8 H8C 109.5
C2 C9 H9A 109.5
C2 C9 H9B 109.5
H9A C9 H9B 109.5
C2 C9 H9C 109.5
H9A C9 H9C 109.5
H9B C9 H9C 109.5
C6 C10 H10A 110(2)
C6 C10 H10C 107(2)
H10A C10 H10C 113(3)
C6 C10 H10B 112(2)
H10A C10 H10B 106(3)
H10C C10 H10B 109(3)
N12 C12 C13 120.21(18)
N12 C12 C20 121.05(19)
C13 C12 C20 118.7(2)
O13 C13 C14 125.11(18)
O13 C13 C12 117.01(18)
C14 C13 C12 117.87(19)
C15 C14 C13 118.45(17)
C15 C14 C17 119.22(17)
C13 C14 C17 122.32(17)
C16 C15 C14 122.78(19)
C16 C15 H15 118.6
C14 C15 H15 118.6
N12 C16 C15 118.02(19)
N12 C16 C19 120.37(19)
C15 C16 C19 121.6(2)
O11 C17 O12 121.95(18)
O11 C17 C14 117.92(18)
O12 C17 C14 120.13(16)
N12 C18 H18A 109.5
N12 C18 H18B 109.5
H18A C18 H18B 109.5
N12 C18 H18C 109.5
H18A C18 H18C 109.5
H18B C18 H18C 109.5
C16 C19 H19A 109.5
C16 C19 H19B 109.5
H19A C19 H19B 109.5
C16 C19 H19C 109.5
H19A C19 H19C 109.5
H19B C19 H19C 109.5
C12 C20 H20A 109.5
C12 C20 H20B 109.5
H20A C20 H20B 109.5
C12 C20 H20C 109.5
H20A C20 H20C 109.5
H20B C20 H20C 109.5
H9O O9 H9W 104(2)

loop_
_geom_bond_atom_site_label_1
_geom_bond_atom_site_label_2
_geom_bond_distance
Cu1 O3 1.9090(14)
Cu1 O13 1.9146(14)
Cu1 O2 1.9209(14)
Cu1 O12 1.9304(14)
O3 C3 1.313(2)
O2 C7 1.281(2)
O1 C7 1.222(3)
O13 C13 1.299(3)
O12 C17 1.271(2)
O11 C17 1.246(2)
O4 H4O 0.8283
O4 H4W 0.8317
O5 H5W 0.8331
O5 H5O 0.8334
O7 H7O 0.842(10)
O7 H7W 0.832(10)
O8 H8W 0.842(10)
O8 H8O 0.831(10)
O6 H6W 0.8328
O6 H6O 0.8466
N1 C2 1.360(3)
N1 C6 1.362(3)
N1 C8 1.477(3)
N12 C12 1.349(3)
N12 C16 1.368(3)
N12 C18 1.490(3)
C2 C3 1.423(3)
C2 C9 1.496(3)
C3 C4 1.404(3)
C4 C5 1.391(3)
C4 C7 1.512(3)
C5 C6 1.375(3)
C5 H5 0.9300
C6 C10 1.511(3)
C8 H8A 0.9600
C8 H8B 0.9600
C8 H8C 0.9600
C9 H9A 0.9600
C9 H9B 0.9600
C9 H9C 0.9600
C10 H10A 0.93(4)
C10 H10C 1.00(4)
C10 H10B 0.98(4)
C12 C13 1.430(3)
C12 C20 1.498(3)
C13 C14 1.408(3)
C14 C15 1.393(3)
C14 C17 1.505(3)
C15 C16 1.370(3)
C15 H15 0.9300
C16 C19 1.502(3)
C18 H18A 0.9600
C18 H18B 0.9600
C18 H18C 0.9600
C19 H19A 0.9600
C19 H19B 0.9600
C19 H19C 0.9600
C20 H20A 0.9600
C20 H20B 0.9600
C20 H20C 0.9600
O9 H9O 0.843(10)
O9 H9W 0.835(10)
